data_1544931
loop_
_publ_author_name
'Pati, Narendra N.'
'Kumar, B. Sathish'
'Panda, Pradeepta K.'

_publ_section_title
;
 \b-Hexaalkylporphycenes: Positional Effect of Alkyl Groups toward Design
 and Control of Structural and Photophysical Properties in Isomeric
 Hexaethylporphycenes.
;
_journal_name_full 'Organic letters'
_journal_paper_doi 10.1021/acs.orglett.6b03428
_journal_year 2016
_chemical_formula_moiety 'C32 H38 N4'
_chemical_formula_sum 'C32 H38 N4'
_chemical_formula_weight 478.66
_space_group_crystal_system monoclinic
_space_group_IT_number 14
_space_group_name_Hall '-P 2yn'
_space_group_name_H-M_alt 'P 1 21/n 1'
_symmetry_space_group_name_Hall '-P 2yn'
_symmetry_space_group_name_H-M 'P 1 21/n 1'
_atom_sites_solution_hydrogens mixed
_audit_creation_method SHELXL-2014/7
_cell_angle_alpha 90
_cell_angle_beta 99.198(18)
_cell_angle_gamma 90
_cell_formula_units_Z 2
_cell_length_a 12.907(14)
_cell_length_b 5.227(6)
_cell_length_c 19.57(2)
_cell_measurement_reflns_used 1538
_cell_measurement_temperature 298(2)
_cell_measurement_theta_max 21.87
_cell_measurement_theta_min 3.20
_cell_volume 1303(2)
_computing_cell_refinement 'Bruker SMART'
_computing_data_collection 'Bruker SMART'
_computing_data_reduction 'Bruker SMART'
_computing_molecular_graphics 'Bruker SHELXTL'
_computing_publication_material 'Bruker SHELXTL'
_computing_structure_refinement 'SHELXL-2014/7 (Sheldrick, 2014)'
_computing_structure_solution 'Bruker SHELXTL'
_diffrn_ambient_temperature 298(2)
_diffrn_measured_fraction_theta_full 0.988
_diffrn_measured_fraction_theta_max 0.988
_diffrn_measurement_device_type 'CCD area detector'
_diffrn_measurement_method 'phi and omega scans'
_diffrn_radiation_type MoK\a
_diffrn_radiation_wavelength 0.71073
_diffrn_reflns_av_R_equivalents 0.0806
_diffrn_reflns_av_unetI/netI 0.0571
_diffrn_reflns_Laue_measured_fraction_full 0.988
_diffrn_reflns_Laue_measured_fraction_max 0.988
_diffrn_reflns_limit_h_max 15
_diffrn_reflns_limit_h_min -15
_diffrn_reflns_limit_k_max 6
_diffrn_reflns_limit_k_min -6
_diffrn_reflns_limit_l_max 23
_diffrn_reflns_limit_l_min -23
_diffrn_reflns_number 10621
_diffrn_reflns_point_group_measured_fraction_full 0.988
_diffrn_reflns_point_group_measured_fraction_max 0.988
_diffrn_reflns_theta_full 25.023
_diffrn_reflns_theta_max 25.023
_diffrn_reflns_theta_min 1.768
_diffrn_source 'sealed tube'
_exptl_absorpt_coefficient_mu 0.072
_exptl_absorpt_correction_T_max 0.992
_exptl_absorpt_correction_T_min 0.986
_exptl_absorpt_correction_type multi-scan
_exptl_absorpt_process_details 'SADABS 2014/5'
_exptl_crystal_colour brown
_exptl_crystal_density_diffrn 1.220
_exptl_crystal_description plate
_exptl_crystal_F_000 516
_exptl_crystal_size_max 0.20
_exptl_crystal_size_mid 0.18
_exptl_crystal_size_min 0.11
_refine_diff_density_max 0.457
_refine_diff_density_min -0.197
_refine_diff_density_rms 0.047
_refine_ls_extinction_method none
_refine_ls_goodness_of_fit_ref 1.042
_refine_ls_hydrogen_treatment mixed
_refine_ls_matrix_type full
_refine_ls_number_parameters 170
_refine_ls_number_reflns 2273
_refine_ls_number_restraints 0
_refine_ls_restrained_S_all 1.042
_refine_ls_R_factor_all 0.1177
_refine_ls_R_factor_gt 0.0723
_refine_ls_shift/su_max 0.000
_refine_ls_shift/su_mean 0.000
_refine_ls_structure_factor_coef Fsqd
_refine_ls_weighting_details 'w=1/[\s^2^(Fo^2^)+(0.1258P)^2^+0.0722P] where P=(Fo^2^+2Fc^2^)/3'
_refine_ls_weighting_scheme calc
_refine_ls_wR_factor_gt 0.1980
_refine_ls_wR_factor_ref 0.2323
_reflns_Friedel_coverage 0.000
_reflns_number_gt 1340
_reflns_number_total 2273
_reflns_threshold_expression 'I > 2\s(I)'
_cod_data_source_file ol6b03428_si_002.cif
_cod_data_source_block heit
_cod_database_code 1544931
_shelx_shelxl_version_number 2014/7
_shelx_space_group_comment
;
The symmetry employed for this shelxl refinement is uniquely defined
by the following loop, which should always be used as a source of
symmetry information in preference to the above space-group names.
They are only intended as comments.
;

loop_
_space_group_symop_operation_xyz
'x, y, z'
'-x+1/2, y+1/2, -z+1/2'
'-x, -y, -z'
'x-1/2, -y-1/2, z-1/2'

loop_
_atom_site_label
_atom_site_type_symbol
_atom_site_fract_x
_atom_site_fract_y
_atom_site_fract_z
_atom_site_U_iso_or_equiv
_atom_site_adp_type
_atom_site_occupancy
_atom_site_site_symmetry_order
_atom_site_calc_flag
_atom_site_refinement_flags_posn
_atom_site_refinement_flags_adp
N2 N 0.52419(19) 1.0098(5) 0.09813(12) 0.0571(7) Uani 1 1 d . .
N1 N 0.4026(2) 0.7055(5) 0.00588(13) 0.0589(7) Uani 1 1 d . .
C5 C 0.4969(3) 0.7977(6) 0.19859(16) 0.0599(8) Uani 1 1 d . .
C2 C 0.6559(3) 1.3174(6) 0.15524(18) 0.0682(9) Uani 1 1 d . .
H2 H 0.6868 1.3631 0.1998 0.082 Uiso 1 1 calc R U
C3 C 0.5863(2) 1.1119(6) 0.15404(16) 0.0598(8) Uani 1 1 d . .
C6 C 0.4676(2) 0.8199(5) 0.12314(15) 0.0554(8) Uani 1 1 d . .
C7 C 0.3986(2) 0.6726(5) 0.07496(16) 0.0567(8) Uani 1 1 d . .
C8 C 0.3205(3) 0.4816(6) 0.08006(17) 0.0647(9) Uani 1 1 d . .
C1 C 0.6885(3) 1.4664(7) 0.10485(17) 0.0699(10) Uani 1 1 d . .
H1 H 0.7340 1.5978 0.1219 0.084 Uiso 1 1 calc R U
C10 C 0.3344(3) 0.5441(7) -0.03266(18) 0.0676(9) Uani 1 1 d . .
C4 C 0.5698(3) 0.9810(6) 0.21531(16) 0.0646(9) Uani 1 1 d . .
H4 H 0.6040 1.0167 0.2598 0.078 Uiso 1 1 calc R U
C13 C 0.2716(3) 0.4040(7) 0.14158(18) 0.0763(10) Uani 1 1 d . .
H13A H 0.3266 0.3562 0.1792 0.092 Uiso 1 1 calc R U
H13B H 0.2275 0.2551 0.1296 0.092 Uiso 1 1 calc R U
C11 C 0.4653(3) 0.6079(6) 0.24900(17) 0.0712(10) Uani 1 1 d . .
H11A H 0.4702 0.4371 0.2304 0.085 Uiso 1 1 calc R U
H11B H 0.3924 0.6376 0.2533 0.085 Uiso 1 1 calc R U
C9 C 0.2847(3) 0.3979(7) 0.01409(18) 0.0754(10) Uani 1 1 d . .
C15 C 0.2067(4) 0.1820(10) -0.0069(2) 0.0999(14) Uani 1 1 d . .
H15A H 0.2195 0.1041 -0.0497 0.120 Uiso 1 1 calc R U
H15B H 0.2135 0.0515 0.0288 0.120 Uiso 1 1 calc R U
C12 C 0.5304(4) 0.6186(9) 0.3198(2) 0.1115(16) Uani 1 1 d . .
H12A H 0.6027 0.5880 0.3162 0.167 Uiso 1 1 calc R U
H12B H 0.5066 0.4901 0.3488 0.167 Uiso 1 1 calc R U
H12C H 0.5236 0.7844 0.3397 0.167 Uiso 1 1 calc R U
C14 C 0.2055(3) 0.6174(8) 0.1660(2) 0.0876(12) Uani 1 1 d . .
H14A H 0.2486 0.7657 0.1777 0.131 Uiso 1 1 calc R U
H14B H 0.1776 0.5610 0.2061 0.131 Uiso 1 1 calc R U
H14C H 0.1489 0.6596 0.1297 0.131 Uiso 1 1 calc R U
C16 C 0.1037(4) 0.2926(10) -0.0158(3) 0.1196(17) Uani 1 1 d . .
H16A H 0.0915 0.3660 0.0272 0.179 Uiso 1 1 calc R U
H16B H 0.0523 0.1622 -0.0299 0.179 Uiso 1 1 calc R U
H16C H 0.0984 0.4234 -0.0506 0.179 Uiso 1 1 calc R U
H1X H 0.445(3) 0.814(6) -0.0182(19) 0.080(11) Uiso 1 1 d . .

loop_
_atom_site_aniso_label
_atom_site_aniso_U_11
_atom_site_aniso_U_22
_atom_site_aniso_U_33
_atom_site_aniso_U_23
_atom_site_aniso_U_13
_atom_site_aniso_U_12
N2 0.0564(15) 0.0596(14) 0.0547(17) -0.0035(12) 0.0067(13) 0.0046(12)
N1 0.0634(17) 0.0616(15) 0.0514(16) -0.0024(12) 0.0085(13) 0.0003(14)
C5 0.066(2) 0.0616(18) 0.0507(19) -0.0014(14) 0.0064(15) 0.0098(16)
C2 0.070(2) 0.078(2) 0.055(2) -0.0134(16) 0.0042(16) -0.0066(18)
C3 0.062(2) 0.0622(18) 0.0535(19) -0.0069(15) 0.0050(15) 0.0024(16)
C6 0.0580(19) 0.0567(16) 0.0503(18) -0.0015(14) 0.0046(15) 0.0114(15)
C7 0.0607(19) 0.0576(17) 0.0507(19) -0.0009(14) 0.0056(14) 0.0077(15)
C8 0.077(2) 0.0617(18) 0.055(2) -0.0014(15) 0.0085(17) -0.0049(17)
C1 0.073(2) 0.082(2) 0.054(2) -0.0110(17) 0.0059(17) -0.0163(18)
C10 0.073(2) 0.071(2) 0.058(2) -0.0123(16) 0.0072(17) -0.0065(18)
C4 0.074(2) 0.071(2) 0.0462(19) -0.0058(15) 0.0019(16) 0.0067(17)
C13 0.098(3) 0.071(2) 0.060(2) 0.0042(17) 0.0119(19) -0.018(2)
C11 0.082(2) 0.073(2) 0.056(2) 0.0052(17) 0.0036(17) 0.0018(19)
C9 0.084(3) 0.078(2) 0.063(2) -0.0050(18) 0.0086(19) -0.025(2)
C15 0.092(3) 0.134(4) 0.072(3) 0.008(2) 0.010(2) -0.005(3)
C12 0.134(4) 0.134(4) 0.059(2) 0.026(2) -0.008(2) -0.030(3)
C14 0.099(3) 0.091(3) 0.075(3) 0.009(2) 0.020(2) -0.011(2)
C16 0.141(5) 0.113(3) 0.104(4) -0.014(3) 0.017(3) -0.018(3)

loop_
_atom_type_symbol
_atom_type_description
_atom_type_scat_dispersion_real
_atom_type_scat_dispersion_imag
_atom_type_scat_source
C C 0.0033 0.0016 'International Tables Vol C Tables 4.2.6.8 and 6.1.1.4'
H H 0.0000 0.0000 'International Tables Vol C Tables 4.2.6.8 and 6.1.1.4'
N N 0.0061 0.0033 'International Tables Vol C Tables 4.2.6.8 and 6.1.1.4'

loop_
_geom_angle_atom_site_label_1
_geom_angle_atom_site_label_2
_geom_angle_atom_site_label_3
_geom_angle
_geom_angle_site_symmetry_1
_geom_angle_site_symmetry_3
C3 N2 C6 106.1(3) . .
C10 N1 C7 110.3(3) . .
C10 N1 H1X 118(2) . .
C7 N1 H1X 132(2) . .
C4 C5 C6 104.2(3) . .
C4 C5 C11 124.3(3) . .
C6 C5 C11 131.3(3) . .
C1 C2 C3 133.9(3) . .
C1 C2 H2 113.1 . .
C3 C2 H2 113.1 . .
N2 C3 C2 127.6(3) . .
N2 C3 C4 109.9(3) . .
C2 C3 C4 122.5(3) . .
N2 C6 C7 118.1(3) . .
N2 C6 C5 110.5(3) . .
C7 C6 C5 131.3(3) . .
N1 C7 C6 118.0(3) . .
N1 C7 C8 107.1(3) . .
C6 C7 C8 135.0(3) . .
C9 C8 C7 106.9(3) . .
C9 C8 C13 123.2(3) . .
C7 C8 C13 129.4(3) . .
C2 C1 C10 131.5(3) . 3_675
C2 C1 H1 114.2 . .
C10 C1 H1 114.2 3_675 .
N1 C10 C1 126.9(3) . 3_675
N1 C10 C9 107.2(3) . .
C1 C10 C9 125.8(3) 3_675 .
C5 C4 C3 109.3(3) . .
C5 C4 H4 125.4 . .
C3 C4 H4 125.4 . .
C8 C13 C14 112.4(3) . .
C8 C13 H13A 109.1 . .
C14 C13 H13A 109.1 . .
C8 C13 H13B 109.1 . .
C14 C13 H13B 109.1 . .
H13A C13 H13B 107.9 . .
C5 C11 C12 114.2(3) . .
C5 C11 H11A 108.7 . .
C12 C11 H11A 108.7 . .
C5 C11 H11B 108.7 . .
C12 C11 H11B 108.7 . .
H11A C11 H11B 107.6 . .
C8 C9 C10 108.4(3) . .
C8 C9 C15 126.7(3) . .
C10 C9 C15 124.9(3) . .
C16 C15 C9 107.1(4) . .
C16 C15 H15A 110.3 . .
C9 C15 H15A 110.3 . .
C16 C15 H15B 110.3 . .
C9 C15 H15B 110.3 . .
H15A C15 H15B 108.5 . .
C11 C12 H12A 109.5 . .
C11 C12 H12B 109.5 . .
H12A C12 H12B 109.5 . .
C11 C12 H12C 109.5 . .
H12A C12 H12C 109.5 . .
H12B C12 H12C 109.5 . .
C13 C14 H14A 109.5 . .
C13 C14 H14B 109.5 . .
H14A C14 H14B 109.5 . .
C13 C14 H14C 109.5 . .
H14A C14 H14C 109.5 . .
H14B C14 H14C 109.5 . .
C15 C16 H16A 109.5 . .
C15 C16 H16B 109.5 . .
H16A C16 H16B 109.5 . .
C15 C16 H16C 109.5 . .
H16A C16 H16C 109.5 . .
H16B C16 H16C 109.5 . .

loop_
_geom_bond_atom_site_label_1
_geom_bond_atom_site_label_2
_geom_bond_distance
_geom_bond_site_symmetry_2
N2 C3 1.358(4) .
N2 C6 1.368(4) .
N1 C10 1.357(4) .
N1 C7 1.372(4) .
N1 H1X 0.96(4) .
C5 C4 1.346(5) .
C5 C6 1.469(4) .
C5 C11 1.501(5) .
C2 C1 1.374(5) .
C2 C3 1.398(5) .
C2 H2 0.9300 .
C3 C4 1.425(4) .
C6 C7 1.417(4) .
C7 C8 1.434(4) .
C8 C9 1.371(5) .
C8 C13 1.502(5) .
C1 C10 1.397(5) 3_675
C1 H1 0.9300 .
C10 C1 1.397(5) 3_675
C10 C9 1.422(5) .
C4 H4 0.9300 .
C13 C14 1.526(5) .
C13 H13A 0.9700 .
C13 H13B 0.9700 .
C11 C12 1.503(5) .
C11 H11A 0.9700 .
C11 H11B 0.9700 .
C9 C15 1.524(6) .
C15 C16 1.434(6) .
C15 H15A 0.9700 .
C15 H15B 0.9700 .
C12 H12A 0.9600 .
C12 H12B 0.9600 .
C12 H12C 0.9600 .
C14 H14A 0.9600 .
C14 H14B 0.9600 .
C14 H14C 0.9600 .
C16 H16A 0.9600 .
C16 H16B 0.9600 .
C16 H16C 0.9600 .
